data_2005694
loop_
_publ_author_name
'White, J. M.'
'Giordano, J.'
'Green, A. J.'

_publ_section_title
;
 <i>trans</i>-4-<i>tert</i>-Butylcyclohexyl 2,4-Dinitrobenzenesulfenate
;
_journal_issue 11
_journal_name_full 'Acta Crystallographica Section C'
_journal_page_first 2783
_journal_page_last 2785
_journal_paper_doi 10.1107/S0108270196008347
_journal_volume 52
_journal_year 1996
_chemical_formula_sum 'C16 H22 N2 O5 S'
_chemical_formula_weight 354.43
_chemical_melting_point .147E-144
_chemical_name_systematic
;
 ?
;
_space_group_IT_number 61
_symmetry_cell_setting orthorhombic
_symmetry_space_group_name_Hall '-P 2ac 2ab'
_symmetry_space_group_name_H-M 'P b c a'
_audit_creation_method SHELXL
_cell_angle_alpha 90.00(2)
_cell_angle_beta 90.00(2)
_cell_angle_gamma 90.00(2)
_cell_formula_units_Z 8
_cell_length_a 13.841(2)
_cell_length_b 9.308(3)
_cell_length_c 26.308(6)
_cell_measurement_reflns_used 25
_cell_measurement_temperature 200.0(1)
_cell_measurement_theta_max 30
_cell_measurement_theta_min 20
_cell_volume 3389.3(14)
_computing_molecular_graphics 'OrtepII (Johnson 1976)'
_computing_publication_material SHELXL-93
_computing_structure_refinement 'SHELXL-93 (Sheldrick, 1993)'
_computing_structure_solution 'SHELXS-86 (Sheldrick, 1990)'
_diffrn_ambient_temperature 200.00(10)
_diffrn_measurement_device 'Enraf-Nonius CAD-4S diffractometer'
_diffrn_measurement_method \w-2\q
_diffrn_radiation_monochromator none
_diffrn_radiation_source 'fine-focus sealed tube'
_diffrn_radiation_type 'CuK\a (Ni-filtered)'
_diffrn_radiation_wavelength 1.5418
_diffrn_reflns_av_R_equivalents 0.0000
_diffrn_reflns_av_sigmaI/netI 0.0323
_diffrn_reflns_limit_h_max 17
_diffrn_reflns_limit_h_min 0
_diffrn_reflns_limit_k_max 11
_diffrn_reflns_limit_k_min 0
_diffrn_reflns_limit_l_max 0
_diffrn_reflns_limit_l_min -32
_diffrn_reflns_number 3480
_diffrn_reflns_theta_max 74.86
_diffrn_reflns_theta_min 3.36
_diffrn_standards_decay_% 0
_diffrn_standards_interval_time 160
_diffrn_standards_number 3
_exptl_absorpt_coefficient_mu 1.956
_exptl_absorpt_correction_T_max .90
_exptl_absorpt_correction_T_min .68
_exptl_absorpt_correction_type 'Shelx76 (Sheldrick, 1976) Gaussian'
_exptl_crystal_colour yellow
_exptl_crystal_density_diffrn 1.389
_exptl_crystal_density_meas ?
_exptl_crystal_description Needle
_exptl_crystal_F_000 1504
_exptl_crystal_size_max 0.38
_exptl_crystal_size_mid 0.10
_exptl_crystal_size_min 0.07
_refine_diff_density_max 0.334
_refine_diff_density_min -0.269
_refine_ls_extinction_coef 0.00081(9)
_refine_ls_extinction_method 'SHELXL93 (Sheldrick, 1993)'
_refine_ls_goodness_of_fit_all 1.028
_refine_ls_goodness_of_fit_obs 1.052
_refine_ls_hydrogen_treatment 'H atoms refined isotropically'
_refine_ls_matrix_type full
_refine_ls_number_parameters 306
_refine_ls_number_reflns 3480
_refine_ls_number_restraints 0
_refine_ls_restrained_S_all 1.028
_refine_ls_restrained_S_obs 1.052
_refine_ls_R_factor_all 0.0552
_refine_ls_R_factor_obs 0.0384
_refine_ls_shift/esd_max 0.001
_refine_ls_shift/esd_mean 0.000
_refine_ls_structure_factor_coef Fsqd
_refine_ls_weighting_details 'w = 1/[\s^2^(Fo^2^)+(0.0514P)^2^+1.3682P] where P=(Fo^2^+2Fc^2^)/3'
_refine_ls_weighting_scheme calc
_refine_ls_wR_factor_all 0.1001
_refine_ls_wR_factor_obs 0.0898
_reflns_number_observed 2738
_reflns_number_total 3480
_reflns_observed_criterion >2sigma(I)
_cod_data_source_file ta1098.cif
_cod_data_source_block ebdnslt
_cod_depositor_comments
;
The following automatic conversions were performed:

'_exptl_crystal_density_meas' value 'not measured' was changed to '?'
- the value is perceived as not measured.

Automatic conversion script
Id: cif_fix_values 3008 2015-01-20 13:52:24Z robertas 

The following automatic conversions were performed:

'_refine_ls_weighting_scheme' value 'calc w =
1/[\s^2^(Fo^2^)+(0.0514P)^2^+1.3682P] where P=(Fo^2^+2Fc^2^)/3' was
changed to 'calc'. New tag '_refine_ls_weighting_details' was
created. The value of the new tag was set to 'w =
1/[\s^2^(Fo^2^)+(0.0514P)^2^+1.3682P] where P=(Fo^2^+2Fc^2^)/3'.

Automatic conversion script
Id: cif_fix_values 3143 2015-03-26 13:38:13Z robertas 
;
_cod_database_code 2005694

loop_
_symmetry_equiv_pos_as_xyz
'x, y, z'
'-x+1/2, -y, z+1/2'
'-x, y+1/2, -z+1/2'
'x+1/2, -y+1/2, -z'
'-x, -y, -z'
'x-1/2, y, -z-1/2'
'x, -y-1/2, z-1/2'
'-x-1/2, y-1/2, z'

loop_
_atom_site_aniso_label
_atom_site_aniso_U_11
_atom_site_aniso_U_22
_atom_site_aniso_U_33
_atom_site_aniso_U_12
_atom_site_aniso_U_13
_atom_site_aniso_U_23
S 0.0208(2) 0.0282(2) 0.0195(2) -0.0047(2) -0.0003(2) -0.0001(2)
C1 0.0231(9) 0.0207(9) 0.0170(8) -0.0028(7) -0.0010(7) 0.0010(7)
C2 0.0200(9) 0.0284(11) 0.0228(9) -0.0011(8) -0.0012(7) -0.0019(8)
C3 0.0231(9) 0.0268(10) 0.0215(8) 0.0037(8) -0.0034(7) -0.0007(7)
C4 0.0226(9) 0.0173(9) 0.0200(8) 0.0007(7) -0.0017(7) -0.0010(7)
C5 0.0217(9) 0.0294(11) 0.0221(9) 0.0012(8) -0.0011(7) -0.0028(8)
C6 0.0233(9) 0.0287(11) 0.0216(9) 0.0039(8) -0.0036(7) -0.0002(8)
C7 0.0275(9) 0.0223(10) 0.0204(9) -0.0006(8) 0.0002(7) 0.0002(7)
C8 0.0364(12) 0.0459(14) 0.0198(9) -0.0011(11) -0.0051(8) 0.0022(9)
C9 0.0358(12) 0.0418(14) 0.0268(11) 0.0057(10) 0.0056(9) -0.0005(9)
C10 0.058(2) 0.0277(12) 0.0330(12) -0.0119(11) 0.0030(11) 0.0022(10)
C11 0.0205(8) 0.0221(9) 0.0180(8) -0.0025(7) -0.0008(7) 0.0041(7)
C12 0.0164(8) 0.0240(9) 0.0203(8) 0.0003(7) 0.0015(7) 0.0057(7)
C13 0.0230(9) 0.0226(10) 0.0172(8) -0.0005(8) 0.0030(7) 0.0028(7)
C14 0.0220(9) 0.0244(9) 0.0159(8) -0.0028(8) -0.0003(7) 0.0021(7)
C15 0.0170(8) 0.0266(10) 0.0217(9) 0.0004(7) 0.0001(7) 0.0034(7)
C16 0.0219(9) 0.0245(9) 0.0190(8) 0.0015(8) 0.0010(7) 0.0003(7)
O1 0.0283(7) 0.0218(7) 0.0208(6) -0.0015(6) 0.0009(5) 0.0012(5)
O2 0.0201(7) 0.0409(9) 0.0297(7) -0.0054(6) -0.0017(6) -0.0033(6)
O3 0.0243(7) 0.0390(9) 0.0347(8) 0.0020(6) 0.0071(6) -0.0084(7)
O4 0.0310(8) 0.0349(8) 0.0352(8) -0.0044(7) 0.0017(6) -0.0118(7)
O5 0.0190(7) 0.0433(9) 0.0318(8) -0.0051(6) -0.0007(6) -0.0049(7)
N1 0.0178(7) 0.0310(9) 0.0228(8) 0.0004(7) 0.0019(6) 0.0023(7)
N2 0.0234(8) 0.0304(9) 0.0194(7) -0.0040(7) 0.0016(6) 0.0012(7)

loop_
_atom_site_label
_atom_site_occupancy
_atom_site_fract_x
_atom_site_fract_y
_atom_site_fract_z
_atom_site_U_iso_or_equiv
_atom_site_thermal_displace_type
_atom_site_calc_flag
_atom_site_type_symbol
S 1 0.67112(3) 0.22421(5) 0.46062(2) 0.02286(13) Uani d S
C1 1 0.78243(13) 0.2040(2) 0.38024(7) 0.0203(4) Uani d C
H1 1 0.7972(16) 0.3080(25) 0.3875(8) 0.025(6) Uiso d H
C2 1 0.70351(14) 0.1938(2) 0.34053(7) 0.0238(4) Uani d C
H2A 1 0.6470(17) 0.2432(25) 0.3518(9) 0.026(6) Uiso d H
H2B 1 0.6837(18) 0.0924(31) 0.3371(10) 0.042(7) Uiso d H
C3 1 0.73782(14) 0.2546(2) 0.28956(7) 0.0238(4) Uani d C
H3A 1 0.6851(16) 0.2409(25) 0.2659(9) 0.028(6) Uiso d H
H3B 1 0.7508(19) 0.3595(29) 0.2938(9) 0.041(7) Uiso d H
C4 1 0.83045(13) 0.1817(2) 0.27071(7) 0.0200(4) Uani d C
H4 1 0.8169(15) 0.0748(25) 0.2671(8) 0.023(5) Uiso d H
C5 1 0.90765(14) 0.1930(2) 0.31245(7) 0.0244(4) Uani d C
H5A 1 0.9680(17) 0.1433(26) 0.3021(9) 0.032(6) Uiso d H
H5B 1 0.9233(17) 0.2933(29) 0.3167(9) 0.037(7) Uiso d H
C6 1 0.87353(14) 0.1292(2) 0.36293(7) 0.0245(4) Uani d C
H6A 1 0.8556(15) 0.0255(24) 0.3594(8) 0.021(5) Uiso d H
H6B 1 0.9219(17) 0.1375(24) 0.3880(8) 0.028(6) Uiso d H
C7 1 0.86496(14) 0.2350(2) 0.21762(7) 0.0234(4) Uani d C
C8 1 0.7824(2) 0.2277(3) 0.17926(8) 0.0340(5) Uani d C
H8A 1 0.7520(21) 0.1334(32) 0.1776(10) 0.047(8) Uiso d H
H8B 1 0.8075(17) 0.2422(26) 0.1445(10) 0.033(6) Uiso d H
H8C 1 0.7308(20) 0.2980(31) 0.1866(10) 0.047(8) Uiso d H
C9 1 0.9457(2) 0.1367(3) 0.19795(9) 0.0348(5) Uani d C
H9A 1 1.0018(20) 0.1418(28) 0.2211(10) 0.044(7) Uiso d H
H9B 1 0.9674(19) 0.1683(29) 0.1628(10) 0.044(7) Uiso d H
H9C 1 0.9187(20) 0.0354(33) 0.1981(10) 0.054(8) Uiso d H
C10 1 0.9039(2) 0.3884(3) 0.21931(9) 0.0395(6) Uani d C
H10A 1 0.9197(19) 0.4209(29) 0.1845(10) 0.046(7) Uiso d H
H10B 1 0.9695(21) 0.3959(32) 0.2376(11) 0.060(9) Uiso d H
H10C 1 0.8552(19) 0.4551(30) 0.2330(10) 0.045(7) Uiso d H
C11 1 0.74761(14) 0.3220(2) 0.50090(7) 0.0202(4) Uani d C
C12 1 0.71377(12) 0.4206(2) 0.53706(7) 0.0202(4) Uani d C
C13 1 0.77436(13) 0.5026(2) 0.56700(7) 0.0210(4) Uani d C
H13 1 0.7508(18) 0.5649(27) 0.5895(9) 0.036(7) Uiso d H
C14 1 0.87233(13) 0.4826(2) 0.56178(7) 0.0208(4) Uani d C
C15 1 0.90991(13) 0.3807(2) 0.52855(7) 0.0218(4) Uani d C
H15 1 0.9793(17) 0.3702(24) 0.5263(8) 0.030(6) Uiso d H
C16 1 0.84851(13) 0.3024(2) 0.49838(7) 0.0218(4) Uani d C
H16 1 0.8756(17) 0.2305(25) 0.4758(9) 0.028(6) Uiso d H
O1 1 0.75136(10) 0.13367(14) 0.42765(5) 0.0236(3) Uani d O
O2 1 0.55753(10) 0.3613(2) 0.51759(5) 0.0302(3) Uani d O
O3 1 0.58036(10) 0.5268(2) 0.57456(6) 0.0326(4) Uani d O
O4 1 0.90401(11) 0.6749(2) 0.61467(6) 0.0337(4) Uani d O
O5 1 1.02474(10) 0.5430(2) 0.59027(5) 0.0314(3) Uani d O
N1 1 0.61039(11) 0.4390(2) 0.54384(6) 0.0239(3) Uani d N
N2 1 0.93842(11) 0.5732(2) 0.59103(6) 0.0244(3) Uani d N

loop_
_atom_type_symbol
_atom_type_description
_atom_type_scat_dispersion_real
_atom_type_scat_dispersion_imag
_atom_type_scat_source
C C 0.0181 0.0091 'International Tables Vol C Tables 4.2.6.8 and 6.1.1.4'
H H 0.0000 0.0000 'International Tables Vol C Tables 4.2.6.8 and 6.1.1.4'
N N 0.0311 0.0180 'International Tables Vol C Tables 4.2.6.8 and 6.1.1.4'
O O 0.0492 0.0322 'International Tables Vol C Tables 4.2.6.8 and 6.1.1.4'
S S 0.3331 0.5567 'International Tables Vol C Tables 4.2.6.8 and 6.1.1.4'

loop_
_geom_angle_atom_site_label_1
_geom_angle_atom_site_label_2
_geom_angle_atom_site_label_3
_geom_angle
_geom_angle_publ_flag
O1 S C11 100.22(8) y
O1 C1 C6 107.11(15) y
O1 C1 C2 110.22(15) y
C6 C1 C2 111.4(2) y
O1 C1 H1 109.0(13) ?
C6 C1 H1 109.3(13) ?
C2 C1 H1 109.7(13) ?
C1 C2 C3 110.9(2) y
C1 C2 H2A 110.3(14) ?
C3 C2 H2A 110.3(14) ?
C1 C2 H2B 108.9(15) ?
C3 C2 H2B 111.1(15) ?
H2A C2 H2B 105.(2) ?
C2 C3 C4 112.3(2) y
C2 C3 H3A 106.3(14) ?
C4 C3 H3A 111.3(14) ?
C2 C3 H3B 108.7(15) ?
C4 C3 H3B 108.5(15) ?
H3A C3 H3B 110.(2) ?
C3 C4 C5 108.7(2) y
C3 C4 C7 113.9(2) y
C5 C4 C7 114.0(2) y
C3 C4 H4 108.0(12) ?
C5 C4 H4 105.2(12) ?
C7 C4 H4 106.5(12) ?
C6 C5 C4 112.3(2) y
C6 C5 H5A 108.5(14) ?
C4 C5 H5A 110.9(13) ?
C6 C5 H5B 110.1(15) ?
C4 C5 H5B 107.8(15) ?
H5A C5 H5B 107.(2) ?
C1 C6 C5 109.9(2) y
C1 C6 H6A 105.4(12) ?
C5 C6 H6A 111.7(12) ?
C1 C6 H6B 110.1(14) ?
C5 C6 H6B 110.8(14) ?
H6A C6 H6B 108.7(18) ?
C8 C7 C10 109.0(2) y
C8 C7 C9 107.2(2) y
C10 C7 C9 108.1(2) y
C8 C7 C4 110.4(2) y
C10 C7 C4 112.3(2) y
C9 C7 C4 109.6(2) y
C7 C8 H8A 113.1(17) ?
C7 C8 H8B 110.0(14) ?
H8A C8 H8B 104.(2) ?
C7 C8 H8C 112.5(16) ?
H8A C8 H8C 107.(2) ?
H8B C8 H8C 110.(2) ?
C7 C9 H9A 109.6(15) ?
C7 C9 H9B 110.5(15) ?
H9A C9 H9B 108.(2) ?
C7 C9 H9C 106.5(16) ?
H9A C9 H9C 109.(2) ?
H9B C9 H9C 112.(2) ?
C7 C10 H10A 109.7(16) ?
C7 C10 H10B 112.8(17) ?
H10A C10 H10B 103.(2) ?
C7 C10 H10C 111.0(16) ?
H10A C10 H10C 107.(2) ?
H10B C10 H10C 113.(2) ?
C12 C11 C16 116.6(2) y
C12 C11 S 123.25(15) y
C16 C11 S 120.16(15) y
C13 C12 C11 123.1(2) y
C13 C12 N1 117.6(2) y
C11 C12 N1 119.3(2) y
C14 C13 C12 117.8(2) y
C14 C13 H13 121.1(16) ?
C12 C13 H13 121.1(16) ?
C13 C14 C15 121.6(2) y
C13 C14 N2 119.1(2) y
C15 C14 N2 119.3(2) y
C16 C15 C14 119.6(2) y
C16 C15 H15 121.7(14) ?
C14 C15 H15 118.6(14) ?
C15 C16 C11 121.1(2) y
C15 C16 H16 118.7(14) ?
C11 C16 H16 120.1(14) ?
C1 O1 S 114.63(12) y
O3 N1 O2 123.9(2) y
O3 N1 C12 119.7(2) y
O2 N1 C12 116.4(2) y
O5 N2 O4 124.2(2) y
O5 N2 C14 117.9(2) y
O4 N2 C14 117.9(2) y

loop_
_geom_bond_atom_site_label_1
_geom_bond_atom_site_label_2
_geom_bond_distance
_geom_bond_publ_flag
S O1 1.6419(14) y
S C11 1.753(2) y
C1 O1 1.473(2) y
C1 C6 1.511(3) y
C1 C2 1.514(3) y
C1 H1 1.01(2) ?
C2 C3 1.531(3) y
C2 H2A 0.95(2) ?
C2 H2B 0.99(3) ?
C3 C4 1.533(3) y
C3 H3A 0.97(2) ?
C3 H3B 1.00(3) ?
C4 C5 1.536(3) y
C4 C7 1.557(3) y
C4 H4 1.02(2) ?
C5 C6 1.529(3) y
C5 H5A 0.99(2) ?
C5 H5B 0.96(3) ?
C6 H6A 1.00(2) ?
C6 H6B 0.94(2) ?
C7 C8 1.526(3) y
C7 C10 1.527(3) y
C7 C9 1.534(3) y
C8 H8A 0.97(3) ?
C8 H8B 0.99(2) ?
C8 H8C 0.99(3) ?
C9 H9A 0.99(3) ?
C9 H9B 1.02(3) ?
C9 H9C 1.02(3) ?
C10 H10A 0.99(3) ?
C10 H10B 1.03(3) ?
C10 H10C 0.98(3) ?
C11 C12 1.402(3) y
C11 C16 1.410(3) y
C12 C13 1.381(3) y
C12 N1 1.452(2) y
C13 C14 1.376(3) y
C13 H13 0.89(3) ?
C14 C15 1.390(3) y
C14 N2 1.463(2) y
C15 C16 1.373(3) y
C15 H15 0.97(2) ?
C16 H16 0.97(2) ?
O2 N1 1.239(2) y
O3 N1 1.222(2) y
O4 N2 1.229(2) y
O5 N2 1.228(2) y
O2 S 2.519(2) y

loop_
_geom_torsion_atom_site_label_1
_geom_torsion_atom_site_label_2
_geom_torsion_atom_site_label_3
_geom_torsion_atom_site_label_4
_geom_torsion
_geom_torsion_publ_flag
O1 C1 C2 C3 -175.0(2) y
C6 C1 C2 C3 -56.3(2) ?
C1 C2 C3 C4 55.7(2) ?
C2 C3 C4 C5 -54.7(2) ?
C2 C3 C4 C7 177.0(2) ?
C3 C4 C5 C6 56.1(2) ?
C7 C4 C5 C6 -175.7(2) ?
O1 C1 C6 C5 177.65(15) y
C2 C1 C6 C5 57.1(2) ?
C4 C5 C6 C1 -57.9(2) ?
C3 C4 C7 C8 -51.4(2) ?
C5 C4 C7 C8 -176.9(2) ?
C3 C4 C7 C10 70.5(2) ?
C5 C4 C7 C10 -55.0(2) ?
C3 C4 C7 C9 -169.3(2) ?
C5 C4 C7 C9 65.2(2) ?
O1 S C11 C12 178.90(15) y
O1 S C11 C16 -1.9(2) y
C16 C11 C12 C13 4.0(3) y
S C11 C12 C13 -176.75(14) ?
C16 C11 C12 N1 -176.1(2) ?
S C11 C12 N1 3.2(2) ?
C11 C12 C13 C14 -1.9(3) ?
N1 C12 C13 C14 178.2(2) ?
C12 C13 C14 C15 -1.7(3) ?
C12 C13 C14 N2 176.8(2) ?
C13 C14 C15 C16 3.0(3) ?
N2 C14 C15 C16 -175.5(2) ?
C14 C15 C16 C11 -0.8(3) ?
C12 C11 C16 C15 -2.6(3) ?
S C11 C16 C15 178.14(14) ?
C6 C1 O1 S 164.64(12) y
C2 C1 O1 S -74.0(2) y
C11 S O1 C1 -91.97(13) y
C13 C12 N1 O3 1.4(3) ?
C11 C12 N1 O3 -178.5(2) ?
C13 C12 N1 O2 -178.0(2) ?
C11 C12 N1 O2 2.1(2) ?
C13 C14 N2 O5 171.9(2) ?
C15 C14 N2 O5 -9.6(3) ?
C13 C14 N2 O4 -8.4(3) ?
C15 C14 N2 O4 170.2(2) ?

loop_
_cod_related_entry_id
_cod_related_entry_database
_cod_related_entry_code
1 ChemSpider 8721451
